data_7049409
loop_
_publ_author_name
'Kim, Jong Hyun'
'Mertens, R. Tyler'
'Agarwal, Amal'
'Parkin, Sean'
'Berger, Gilles'
'Awuah, Samuel G.'

_publ_section_title
;
 Direct intramolecular carbon(sp<sup>2</sup>)-nitrogen(sp<sup>2</sup>)
 reductive elimination from gold(iii).
;
_journal_issue 18
_journal_name_full 'Dalton transactions (Cambridge, England : 2003)'
_journal_page_first 6273
_journal_page_last 6282
_journal_paper_doi 10.1039/c8dt05155k
_journal_volume 48
_journal_year 2019
_chemical_formula_moiety 'C33 H32 Au Cl2 N3 O, 0.767(C H2 Cl2)'
_chemical_formula_sum 'C33.77 H33.53 Au Cl3.53 N3 O'
_chemical_formula_weight 819.59
_space_group_crystal_system orthorhombic
_space_group_IT_number 19
_space_group_name_Hall 'P 2ac 2ab'
_space_group_name_H-M_alt 'P 21 21 21'
_symmetry_space_group_name_Hall 'P 2ac 2ab'
_symmetry_space_group_name_H-M 'P 21 21 21'
_atom_sites_solution_hydrogens difmap
_atom_sites_solution_primary direct
_atom_sites_solution_secondary difmap
_audit_creation_method SHELXL-2018/3
_audit_update_record
;
2018-09-24 deposited with the CCDC.    2019-03-22 downloaded from the CCDC.
;
_cell_angle_alpha 90
_cell_angle_beta 90
_cell_angle_gamma 90
_cell_formula_units_Z 4
_cell_length_a 11.3471(3)
_cell_length_b 13.4416(5)
_cell_length_c 21.6337(8)
_cell_measurement_reflns_used 9399
_cell_measurement_temperature 90.0(2)
_cell_measurement_theta_max 26.28
_cell_measurement_theta_min 2.42
_cell_volume 3299.64(19)
_computing_cell_refinement '<i>APEX3</i> (Bruker-AXS, 2016)'
_computing_data_collection '<i>APEX3</i> (Bruker-AXS, 2016)'
_computing_data_reduction '<i>APEX3</i> (Bruker-AXS, 2016)'
_computing_molecular_graphics '<i>XP in SHELXTL</i> (Sheldrick, 2008)'
_computing_publication_material '<i>SHELX</i> (Sheldrick, 2008) and <i>CIFFIX</i> (Parkin, 2013)'
_computing_structure_refinement '<i>SHELXL-2018/3</i> (Sheldrick, 2015b)'
_computing_structure_solution '<i>SHELXT</i> (Sheldrick, 2015a)'
_diffrn_ambient_temperature 90.0(2)
_diffrn_detector_area_resol_mean 5.6
_diffrn_measured_fraction_theta_full 0.996
_diffrn_measured_fraction_theta_max 0.995
_diffrn_measurement_device_type 'Bruker D8 Venture dual source'
_diffrn_measurement_method '\f and \w scans'
_diffrn_radiation_type MoK\a
_diffrn_radiation_wavelength 0.71073
_diffrn_reflns_av_R_equivalents 0.0502
_diffrn_reflns_av_unetI/netI 0.0414
_diffrn_reflns_Laue_measured_fraction_full 0.996
_diffrn_reflns_Laue_measured_fraction_max 0.995
_diffrn_reflns_limit_h_max 14
_diffrn_reflns_limit_h_min -14
_diffrn_reflns_limit_k_max 17
_diffrn_reflns_limit_k_min -17
_diffrn_reflns_limit_l_max 28
_diffrn_reflns_limit_l_min -28
_diffrn_reflns_number 55092
_diffrn_reflns_point_group_measured_fraction_full 0.995
_diffrn_reflns_point_group_measured_fraction_max 0.992
_diffrn_reflns_theta_full 25.242
_diffrn_reflns_theta_max 27.501
_diffrn_reflns_theta_min 3.011
_diffrn_source microsource
_exptl_absorpt_coefficient_mu 4.776
_exptl_absorpt_correction_T_max 0.563
_exptl_absorpt_correction_T_min 0.366
_exptl_absorpt_correction_type multi-scan
_exptl_absorpt_process_details '<i>SADABS</i> (Krause et al., 2015)'
_exptl_crystal_colour colourless
_exptl_crystal_density_diffrn 1.650
_exptl_crystal_description plate
_exptl_crystal_F_000 1617
_exptl_crystal_size_max 0.250
_exptl_crystal_size_mid 0.250
_exptl_crystal_size_min 0.090
_refine_diff_density_max 1.880
_refine_diff_density_min -2.501
_refine_diff_density_rms 0.175
_refine_ls_abs_structure_details
; 
Refined as an inversion twin. 
;
_refine_ls_abs_structure_Flack 0.035(12)
_refine_ls_extinction_coef 0.00124(18)
_refine_ls_extinction_expression Fc^*^=kFc[1+0.001xFc^2^\l^3^/sin(2\q)]^-1/4^
_refine_ls_extinction_method 'SHELXL-2018/3 (Sheldrick 2018)'
_refine_ls_goodness_of_fit_ref 1.208
_refine_ls_hydrogen_treatment constr
_refine_ls_matrix_type full
_refine_ls_number_parameters 397
_refine_ls_number_reflns 7534
_refine_ls_number_restraints 0
_refine_ls_restrained_S_all 1.208
_refine_ls_R_factor_all 0.0413
_refine_ls_R_factor_gt 0.0379
_refine_ls_shift/su_max 0.001
_refine_ls_shift/su_mean 0.000
_refine_ls_structure_factor_coef Fsqd
_refine_ls_weighting_details 'w=1/[\s^2^(Fo^2^)+26.9459P] where P=(Fo^2^+2Fc^2^)/3'
_refine_ls_weighting_scheme calc
_refine_ls_wR_factor_gt 0.0916
_refine_ls_wR_factor_ref 0.0928
_reflns_Friedel_coverage 0.786
_reflns_Friedel_fraction_full 0.992
_reflns_Friedel_fraction_max 0.987
_reflns_number_gt 7158
_reflns_number_total 7534
_reflns_threshold_expression 'I > 2\s(I)'
_cod_data_source_file c8dt05155k2.cif
_cod_data_source_block m18136
_cod_depositor_comments 'Adding full bibliography for 7049408--7049409.cif.'
_cod_database_code 7049409
_shelx_shelxl_version_number 2018/3
_shelx_space_group_comment
; 
The symmetry employed for this shelxl refinement is uniquely defined 
by the following loop, which should always be used as a source of 
symmetry information in preference to the above space-group names. 
They are only intended as comments. 
;
_shelx_estimated_absorpt_t_min 0.381
_shelx_estimated_absorpt_t_max 0.673
_exptl_absorpt_special_details
; 
In addition to absorption, multi-scan techniques also correct other slowly 
varying changes in scale factor over reciprocal space, such as those caused 
by X-ray beam inhomogeneity, goniometer imperfection, crystal decomposition, 
crystal longer than the X-ray beam cross section, absorption by the crystal 
mount etc.  These account, by and large, for much of the difference between 
estimated values of Tmin and Tmax and the _exptl_absorpt_correction_ values. 
;

loop_
_space_group_symop_operation_xyz
'x, y, z'
'-x+1/2, -y, z+1/2'
'-x, y+1/2, -z+1/2'
'x+1/2, -y+1/2, -z'

loop_
_atom_site_label
_atom_site_type_symbol
_atom_site_fract_x
_atom_site_fract_y
_atom_site_fract_z
_atom_site_U_iso_or_equiv
_atom_site_adp_type
_atom_site_occupancy
_atom_site_site_symmetry_order
_atom_site_calc_flag
_atom_site_refinement_flags_posn
_atom_site_refinement_flags_adp
_atom_site_refinement_flags_occupancy
_atom_site_disorder_assembly
_atom_site_disorder_group
Au1 Au 0.71246(3) 0.67843(3) 0.77083(2) 0.01542(11) Uani 1 1 d . . . . .
Cl1 Cl 0.8123(2) 0.52673(19) 0.77883(12) 0.0233(5) Uani 1 1 d . . . . .
Cl2 Cl 0.5733(2) 0.6247(2) 0.84495(12) 0.0236(5) Uani 1 1 d . . . . .
O1 O 0.6459(7) 0.5929(6) 0.6634(3) 0.0217(16) Uani 1 1 d . . . . .
N1 N 0.7436(8) 0.6196(7) 0.5137(4) 0.025(2) Uani 1 1 d . . . . .
N2 N 0.6452(8) 0.8848(6) 0.8131(4) 0.0186(18) Uani 1 1 d . . . . .
N3 N 0.5406(7) 0.8425(6) 0.7343(4) 0.0180(17) Uani 1 1 d . . . . .
C1 C 0.8355(9) 0.7132(8) 0.7059(5) 0.022(2) Uani 1 1 d . . . . .
C2 C 0.9338(9) 0.7684(8) 0.7242(6) 0.024(2) Uani 1 1 d . . . . .
H2 H 0.938612 0.794844 0.764813 0.028 Uiso 1 1 calc R U . . .
C3 C 1.0239(10) 0.7839(9) 0.6824(6) 0.030(3) Uani 1 1 d . . . . .
H3 H 1.091524 0.820416 0.694797 0.036 Uiso 1 1 calc R U . . .
C4 C 1.0175(10) 0.7474(9) 0.6229(6) 0.031(3) Uani 1 1 d . . . . .
H4 H 1.079791 0.759404 0.594539 0.037 Uiso 1 1 calc R U . . .
C5 C 0.9208(9) 0.6938(9) 0.6052(5) 0.024(2) Uani 1 1 d . . . . .
H5 H 0.917394 0.667809 0.564396 0.029 Uiso 1 1 calc R U . . .
C6 C 0.8266(8) 0.6761(10) 0.6458(4) 0.021(2) Uani 1 1 d . . . . .
C7 C 0.7255(9) 0.6120(7) 0.6267(4) 0.0171(19) Uani 1 1 d . . . . .
C8 C 0.7174(11) 0.5652(7) 0.5639(4) 0.021(2) Uani 1 1 d . . . . .
C9 C 0.6836(10) 0.4656(10) 0.5601(5) 0.029(3) Uani 1 1 d . . . . .
H9 H 0.665047 0.429143 0.596447 0.035 Uiso 1 1 calc R U . . .
C10 C 0.6776(11) 0.4209(10) 0.5027(6) 0.034(3) Uani 1 1 d . . . . .
H10 H 0.655365 0.352995 0.499003 0.041 Uiso 1 1 calc R U . . .
C11 C 0.7040(12) 0.4753(10) 0.4515(5) 0.036(3) Uani 1 1 d . . . . .
H11 H 0.701498 0.446034 0.411554 0.044 Uiso 1 1 calc R U . . .
C12 C 0.7350(11) 0.5756(10) 0.4589(5) 0.032(3) Uani 1 1 d . . . . .
H12 H 0.750619 0.613972 0.422954 0.039 Uiso 1 1 calc R U . . .
C13 C 0.6322(7) 0.8115(7) 0.7699(5) 0.0137(16) Uani 1 1 d . . . . .
C14 C 0.5613(9) 0.9574(8) 0.8034(5) 0.020(2) Uani 1 1 d . . . . .
H14 H 0.552458 1.016596 0.826948 0.024 Uiso 1 1 calc R U . . .
C15 C 0.4951(10) 0.9309(9) 0.7559(5) 0.021(2) Uani 1 1 d . . . . .
H15 H 0.429255 0.965924 0.739744 0.025 Uiso 1 1 calc R U . . .
C16 C 0.7382(8) 0.8943(7) 0.8578(5) 0.017(2) Uani 1 1 d . . . . .
C17 C 0.8419(9) 0.9415(8) 0.8410(5) 0.019(2) Uani 1 1 d . . . . .
C18 C 0.9291(10) 0.9544(9) 0.8866(5) 0.026(2) Uani 1 1 d . . . . .
H18 H 1.001650 0.985277 0.875935 0.031 Uiso 1 1 calc R U . . .
C19 C 0.9109(10) 0.9227(9) 0.9473(5) 0.028(3) Uani 1 1 d . . . . .
C20 C 0.8036(11) 0.8794(8) 0.9629(5) 0.024(2) Uani 1 1 d . . . . .
H20 H 0.790386 0.859383 1.004438 0.029 Uiso 1 1 calc R U . . .
C21 C 0.7161(11) 0.8646(7) 0.9197(5) 0.022(2) Uani 1 1 d . . . . .
C22 C 0.8611(12) 0.9924(9) 0.7785(6) 0.035(3) Uani 1 1 d . . . . .
H22A H 0.945663 1.002660 0.771858 0.052 Uiso 1 1 calc R U . . .
H22B H 0.820625 1.056759 0.778264 0.052 Uiso 1 1 calc R U . . .
H22C H 0.829408 0.950264 0.745512 0.052 Uiso 1 1 calc R U . . .
C23 C 1.0040(12) 0.9391(12) 0.9961(6) 0.039(3) Uani 1 1 d . . . . .
H23A H 0.978027 0.909308 1.035130 0.059 Uiso 1 1 calc R U . . .
H23B H 1.016352 1.010646 1.001909 0.059 Uiso 1 1 calc R U . . .
H23C H 1.077907 0.907983 0.982910 0.059 Uiso 1 1 calc R U . . .
C24 C 0.5986(10) 0.8264(12) 0.9399(5) 0.033(3) Uani 1 1 d . . . . .
H24A H 0.607958 0.787452 0.977910 0.050 Uiso 1 1 calc R U . . .
H24B H 0.565192 0.784191 0.907448 0.050 Uiso 1 1 calc R U . . .
H24C H 0.545672 0.882628 0.947779 0.050 Uiso 1 1 calc R U . . .
C25 C 0.4943(9) 0.7924(8) 0.6809(5) 0.021(2) Uani 1 1 d . . . . .
C26 C 0.5469(10) 0.8110(9) 0.6236(5) 0.024(2) Uani 1 1 d . . . . .
C27 C 0.5019(12) 0.7598(9) 0.5727(5) 0.029(3) Uani 1 1 d . . . . .
H27 H 0.537598 0.768868 0.533406 0.035 Uiso 1 1 calc R U . . .
C28 C 0.4057(12) 0.6954(9) 0.5781(6) 0.033(3) Uani 1 1 d . . . . .
C29 C 0.3516(10) 0.6846(10) 0.6344(5) 0.030(2) Uani 1 1 d . . . . .
H29 H 0.283252 0.644157 0.637398 0.036 Uiso 1 1 calc R U . . .
C30 C 0.395(1) 0.7323(8) 0.6880(5) 0.023(2) Uani 1 1 d . . . . .
C31 C 0.6444(11) 0.8856(9) 0.6173(6) 0.028(3) Uani 1 1 d . . . . .
H31A H 0.672485 0.886332 0.574490 0.042 Uiso 1 1 calc R U . . .
H31B H 0.709376 0.867388 0.644912 0.042 Uiso 1 1 calc R U . . .
H31C H 0.614964 0.951761 0.628428 0.042 Uiso 1 1 calc R U . . .
C32 C 0.3594(17) 0.6389(10) 0.5235(6) 0.053(5) Uani 1 1 d . . . . .
H32A H 0.289865 0.600462 0.535900 0.080 Uiso 1 1 calc R U . . .
H32B H 0.420377 0.593553 0.508193 0.080 Uiso 1 1 calc R U . . .
H32C H 0.337535 0.685712 0.490718 0.080 Uiso 1 1 calc R U . . .
C33 C 0.3375(10) 0.7227(9) 0.7489(6) 0.031(3) Uani 1 1 d . . . . .
H33A H 0.265770 0.682623 0.744717 0.047 Uiso 1 1 calc R U . . .
H33B H 0.316914 0.788930 0.764460 0.047 Uiso 1 1 calc R U . . .
H33C H 0.391510 0.690226 0.777886 0.047 Uiso 1 1 calc R U . . .
Cl1S Cl 1.1418(4) 0.7516(3) 0.8783(2) 0.0433(13) Uani 0.767(10) 1 d . . P A 1
Cl2S Cl 1.1005(4) 0.5396(3) 0.89320(19) 0.0379(12) Uani 0.767(10) 1 d . . P A 1
C1S C 1.0466(14) 0.6523(13) 0.8665(9) 0.039(5) Uani 0.767(10) 1 d . . P A 1
H1SA H 0.970995 0.666626 0.887546 0.047 Uiso 0.767(10) 1 calc R U P A 1
H1SB H 1.030210 0.646386 0.821688 0.047 Uiso 0.767(10) 1 calc R U P A 1

loop_
_atom_site_aniso_label
_atom_site_aniso_U_11
_atom_site_aniso_U_22
_atom_site_aniso_U_33
_atom_site_aniso_U_23
_atom_site_aniso_U_13
_atom_site_aniso_U_12
Au1 0.01650(16) 0.01458(17) 0.01517(16) -0.00098(15) -0.00121(15) 0.00271(16)
Cl1 0.0238(12) 0.0190(12) 0.0270(13) 0.0025(10) 0.0015(10) 0.0073(9)
Cl2 0.0307(14) 0.0209(14) 0.0193(12) 0.0025(10) 0.0048(10) 0.0024(11)
O1 0.026(4) 0.020(4) 0.019(4) 0.001(3) 0.005(3) 0.000(3)
N1 0.030(5) 0.025(5) 0.021(5) 0.003(4) 0.005(3) 0.002(4)
N2 0.019(4) 0.013(4) 0.023(4) -0.002(3) -0.006(4) 0.001(3)
N3 0.015(4) 0.017(5) 0.023(4) 0.001(4) -0.003(4) 0.001(3)
C1 0.021(5) 0.021(6) 0.022(5) 0.007(4) 0.001(4) -0.008(4)
C2 0.022(5) 0.021(5) 0.028(6) -0.002(5) 0.000(5) -0.002(4)
C3 0.017(5) 0.032(7) 0.040(7) -0.003(5) -0.007(5) 0.001(5)
C4 0.023(6) 0.021(6) 0.048(8) -0.001(5) 0.006(5) -0.003(5)
C5 0.026(5) 0.027(7) 0.020(5) 0.001(4) 0.006(4) -0.001(5)
C6 0.026(5) 0.022(5) 0.016(4) 0.004(5) 0.001(4) 0.002(5)
C7 0.022(5) 0.013(5) 0.016(4) -0.002(3) 0.003(4) 0.003(4)
C8 0.024(5) 0.018(5) 0.020(5) -0.003(4) 0.002(5) 0.008(5)
C9 0.033(7) 0.032(7) 0.023(5) -0.008(5) 0.009(4) -0.007(5)
C10 0.030(6) 0.035(7) 0.038(7) -0.018(6) 0.002(5) -0.004(5)
C11 0.031(6) 0.058(8) 0.020(5) -0.019(5) -0.006(5) 0.001(7)
C12 0.036(7) 0.036(7) 0.024(6) 0.006(5) -0.001(5) 0.009(5)
C13 0.016(4) 0.010(4) 0.014(4) -0.004(4) 0.003(4) 0.003(4)
C14 0.014(5) 0.008(5) 0.037(6) -0.006(4) -0.002(4) 0.000(4)
C15 0.018(5) 0.019(5) 0.027(6) -0.002(4) -0.003(4) 0.005(4)
C16 0.020(5) 0.011(5) 0.020(5) -0.002(4) -0.002(4) 0.001(4)
C17 0.018(5) 0.018(6) 0.021(5) -0.001(4) -0.003(4) 0.003(4)
C18 0.024(6) 0.024(6) 0.029(6) -0.005(5) -0.002(5) -0.010(5)
C19 0.028(6) 0.031(7) 0.024(6) -0.006(5) -0.008(5) -0.007(5)
C20 0.034(6) 0.017(5) 0.022(5) -0.004(4) 0.002(5) 0.000(5)
C21 0.028(5) 0.017(5) 0.022(5) -0.001(4) -0.002(5) -0.002(5)
C22 0.049(7) 0.023(6) 0.032(7) 0.000(5) 0.012(6) 0.025(5)
C23 0.035(7) 0.052(9) 0.031(7) -0.010(6) -0.015(6) 0.001(6)
C24 0.033(6) 0.039(7) 0.028(6) -0.003(6) 0.005(5) 0.004(6)
C25 0.024(5) 0.019(6) 0.022(5) -0.007(4) -0.009(4) 0.006(4)
C26 0.030(5) 0.018(6) 0.024(5) 0.001(5) -0.008(4) 0.004(5)
C27 0.046(7) 0.021(6) 0.020(5) 0.001(4) -0.011(5) 0.010(5)
C28 0.049(7) 0.018(7) 0.032(6) 0.000(5) -0.023(5) 0.002(5)
C29 0.038(6) 0.014(5) 0.038(6) 0.001(5) -0.022(5) 0.004(6)
C30 0.025(6) 0.015(6) 0.030(6) 0.009(4) -0.012(5) -0.001(4)
C31 0.027(6) 0.027(7) 0.030(6) 0.003(5) 0.001(5) 0.000(5)
C32 0.109(13) 0.020(7) 0.032(7) 0.005(5) -0.035(8) -0.017(8)
C33 0.025(6) 0.025(6) 0.043(7) -0.001(5) -0.010(5) 0.002(5)
Cl1S 0.048(3) 0.034(3) 0.049(3) -0.0036(19) 0.006(2) -0.005(2)
Cl2S 0.049(3) 0.031(2) 0.033(2) 0.0019(17) -0.0028(18) 0.0099(19)
C1S 0.024(8) 0.038(11) 0.054(11) 0.007(8) -0.017(7) -0.013(7)

loop_
_atom_type_symbol
_atom_type_description
_atom_type_scat_dispersion_real
_atom_type_scat_dispersion_imag
_atom_type_scat_source
C C 0.0033 0.0016 'International Tables Vol C Tables 4.2.6.8 and 6.1.1.4'
H H 0.0000 0.0000 'International Tables Vol C Tables 4.2.6.8 and 6.1.1.4'
Au Au -2.0133 8.8022 'International Tables Vol C Tables 4.2.6.8 and 6.1.1.4'
Cl Cl 0.1484 0.1585 'International Tables Vol C Tables 4.2.6.8 and 6.1.1.4'
N N 0.0061 0.0033 'International Tables Vol C Tables 4.2.6.8 and 6.1.1.4'
O O 0.0106 0.0060 'International Tables Vol C Tables 4.2.6.8 and 6.1.1.4'

loop_
_geom_angle_atom_site_label_1
_geom_angle_atom_site_label_2
_geom_angle_atom_site_label_3
_geom_angle
C13 Au1 C1 95.7(4)
C13 Au1 Cl1 175.8(3)
C1 Au1 Cl1 85.3(3)
C13 Au1 Cl2 88.6(3)
C1 Au1 Cl2 175.5(3)
Cl1 Au1 Cl2 90.42(9)
C12 N1 C8 117.5(10)
C13 N2 C14 109.4(8)
C13 N2 C16 127.1(8)
C14 N2 C16 123.2(9)
C13 N3 C15 111.0(9)
C13 N3 C25 126.3(8)
C15 N3 C25 122.7(8)
C2 C1 C6 120.7(10)
C2 C1 Au1 118.4(8)
C6 C1 Au1 120.7(8)
C3 C2 C1 119.1(11)
C3 C2 H2 120.4
C1 C2 H2 120.4
C4 C3 C2 121.2(11)
C4 C3 H3 119.4
C2 C3 H3 119.4
C5 C4 C3 119.4(11)
C5 C4 H4 120.3
C3 C4 H4 120.3
C4 C5 C6 121.7(11)
C4 C5 H5 119.2
C6 C5 H5 119.2
C1 C6 C5 117.8(10)
C1 C6 C7 121.3(9)
C5 C6 C7 120.7(9)
O1 C7 C6 120.5(9)
O1 C7 C8 116.9(10)
C6 C7 C8 122.6(9)
N1 C8 C9 122.5(10)
N1 C8 C7 119.4(9)
C9 C8 C7 118.1(9)
C10 C9 C8 118.9(12)
C10 C9 H9 120.5
C8 C9 H9 120.5
C11 C10 C9 119.1(12)
C11 C10 H10 120.4
C9 C10 H10 120.4
C10 C11 C12 118.6(10)
C10 C11 H11 120.7
C12 C11 H11 120.7
N1 C12 C11 123.3(11)
N1 C12 H12 118.4
C11 C12 H12 118.4
N3 C13 N2 104.4(8)
N3 C13 Au1 128.7(7)
N2 C13 Au1 126.0(7)
C15 C14 N2 108.6(10)
C15 C14 H14 125.7
N2 C14 H14 125.7
C14 C15 N3 106.5(10)
C14 C15 H15 126.8
N3 C15 H15 126.8
C17 C16 C21 121.8(10)
C17 C16 N2 119.2(9)
C21 C16 N2 118.6(9)
C16 C17 C18 118.(1)
C16 C17 C22 123.9(10)
C18 C17 C22 117.6(10)
C19 C18 C17 121.1(10)
C19 C18 H18 119.4
C17 C18 H18 119.4
C20 C19 C18 119.1(10)
C20 C19 C23 120.2(11)
C18 C19 C23 120.6(11)
C21 C20 C19 121.7(11)
C21 C20 H20 119.1
C19 C20 H20 119.1
C20 C21 C16 118.1(11)
C20 C21 C24 119.5(10)
C16 C21 C24 122.1(10)
C17 C22 H22A 109.5
C17 C22 H22B 109.5
H22A C22 H22B 109.5
C17 C22 H22C 109.5
H22A C22 H22C 109.5
H22B C22 H22C 109.5
C19 C23 H23A 109.5
C19 C23 H23B 109.5
H23A C23 H23B 109.5
C19 C23 H23C 109.5
H23A C23 H23C 109.5
H23B C23 H23C 109.5
C21 C24 H24A 109.5
C21 C24 H24B 109.5
H24A C24 H24B 109.5
C21 C24 H24C 109.5
H24A C24 H24C 109.5
H24B C24 H24C 109.5
C30 C25 C26 123.1(10)
C30 C25 N3 118.5(10)
C26 C25 N3 118.3(10)
C27 C26 C25 117.1(11)
C27 C26 C31 121.9(11)
C25 C26 C31 121.(1)
C26 C27 C28 121.7(12)
C26 C27 H27 119.2
C28 C27 H27 119.2
C29 C28 C27 119.3(11)
C29 C28 C32 119.3(13)
C27 C28 C32 121.4(13)
C28 C29 C30 121.7(12)
C28 C29 H29 119.2
C30 C29 H29 119.2
C25 C30 C29 117.0(11)
C25 C30 C33 120.4(10)
C29 C30 C33 122.6(10)
C26 C31 H31A 109.5
C26 C31 H31B 109.5
H31A C31 H31B 109.5
C26 C31 H31C 109.5
H31A C31 H31C 109.5
H31B C31 H31C 109.5
C28 C32 H32A 109.5
C28 C32 H32B 109.5
H32A C32 H32B 109.5
C28 C32 H32C 109.5
H32A C32 H32C 109.5
H32B C32 H32C 109.5
C30 C33 H33A 109.5
C30 C33 H33B 109.5
H33A C33 H33B 109.5
C30 C33 H33C 109.5
H33A C33 H33C 109.5
H33B C33 H33C 109.5
Cl2S C1S Cl1S 113.8(9)
Cl2S C1S H1SA 108.8
Cl1S C1S H1SA 108.8
Cl2S C1S H1SB 108.8
Cl1S C1S H1SB 108.8
H1SA C1S H1SB 107.7

loop_
_geom_bond_atom_site_label_1
_geom_bond_atom_site_label_2
_geom_bond_distance
Au1 C13 2.007(9)
Au1 C1 2.034(10)
Au1 Cl1 2.339(2)
Au1 Cl2 2.363(3)
O1 C7 1.228(12)
N1 C12 1.329(15)
N1 C8 1.342(13)
N2 C13 1.366(12)
N2 C14 1.379(13)
N2 C16 1.437(13)
N3 C13 1.359(12)
N3 C15 1.377(14)
N3 C25 1.437(13)
C1 C2 1.396(14)
C1 C6 1.398(15)
C2 C3 1.381(17)
C2 H2 0.9500
C3 C4 1.378(18)
C3 H3 0.9500
C4 C5 1.368(16)
C4 H4 0.9500
C5 C6 1.404(14)
C5 H5 0.9500
C6 C7 1.493(15)
C7 C8 1.501(13)
C8 C9 1.395(16)
C9 C10 1.382(16)
C9 H9 0.9500
C10 C11 1.361(19)
C10 H10 0.9500
C11 C12 1.402(18)
C11 H11 0.9500
C12 H12 0.9500
C14 C15 1.322(15)
C14 H14 0.9500
C15 H15 0.9500
C16 C17 1.385(14)
C16 C21 1.420(14)
C17 C18 1.410(15)
C17 C22 1.530(16)
C18 C19 1.395(17)
C18 H18 0.9500
C19 C20 1.391(17)
C19 C23 1.510(15)
C20 C21 1.379(16)
C20 H20 0.9500
C21 C24 1.494(17)
C22 H22A 0.9800
C22 H22B 0.9800
C22 H22C 0.9800
C23 H23A 0.9800
C23 H23B 0.9800
C23 H23C 0.9800
C24 H24A 0.9800
C24 H24B 0.9800
C24 H24C 0.9800
C25 C30 1.395(15)
C25 C26 1.397(15)
C26 C27 1.395(15)
C26 C31 1.499(16)
C27 C28 1.398(18)
C27 H27 0.9500
C28 C29 1.370(18)
C28 C32 1.500(16)
C29 C30 1.413(15)
C29 H29 0.9500
C30 C33 1.476(17)
C31 H31A 0.9800
C31 H31B 0.9800
C31 H31C 0.9800
C32 H32A 0.9800
C32 H32B 0.9800
C32 H32C 0.9800
C33 H33A 0.9800
C33 H33B 0.9800
C33 H33C 0.9800
Cl1S C1S 1.736(16)
Cl2S C1S 1.734(18)
C1S H1SA 0.9900
C1S H1SB 0.9900

loop_
_geom_torsion_atom_site_label_1
_geom_torsion_atom_site_label_2
_geom_torsion_atom_site_label_3
_geom_torsion_atom_site_label_4
_geom_torsion
C6 C1 C2 C3 -1.6(17)
Au1 C1 C2 C3 173.4(9)
C1 C2 C3 C4 1.1(18)
C2 C3 C4 C5 -0.8(19)
C3 C4 C5 C6 1.0(19)
C2 C1 C6 C5 1.8(17)
Au1 C1 C6 C5 -173.1(8)
C2 C1 C6 C7 176.3(10)
Au1 C1 C6 C7 1.5(15)
C4 C5 C6 C1 -1.5(18)
C4 C5 C6 C7 -176.1(11)
C1 C6 C7 O1 2.1(16)
C5 C6 C7 O1 176.5(10)
C1 C6 C7 C8 -175.7(10)
C5 C6 C7 C8 -1.3(16)
C12 N1 C8 C9 0.8(17)
C12 N1 C8 C7 -179.8(10)
O1 C7 C8 N1 137.9(11)
C6 C7 C8 N1 -44.2(15)
O1 C7 C8 C9 -42.7(15)
C6 C7 C8 C9 135.2(11)
N1 C8 C9 C10 0.4(18)
C7 C8 C9 C10 -178.9(11)
C8 C9 C10 C11 -0.4(18)
C9 C10 C11 C12 -0.8(19)
C8 N1 C12 C11 -2.2(18)
C10 C11 C12 N1 2(2)
C15 N3 C13 N2 -1.9(11)
C25 N3 C13 N2 177.9(9)
C15 N3 C13 Au1 167.6(8)
C25 N3 C13 Au1 -12.5(15)
C14 N2 C13 N3 0.7(11)
C16 N2 C13 N3 -172.4(9)
C14 N2 C13 Au1 -169.3(7)
C16 N2 C13 Au1 17.7(15)
C13 N2 C14 C15 0.9(13)
C16 N2 C14 C15 174.2(10)
N2 C14 C15 N3 -2.0(13)
C13 N3 C15 C14 2.5(12)
C25 N3 C15 C14 -177.4(10)
C13 N2 C16 C17 85.7(13)
C14 N2 C16 C17 -86.4(13)
C13 N2 C16 C21 -101.1(12)
C14 N2 C16 C21 86.8(13)
C21 C16 C17 C18 3.7(16)
N2 C16 C17 C18 176.6(9)
C21 C16 C17 C22 -168.(1)
N2 C16 C17 C22 5.0(15)
C16 C17 C18 C19 -1.4(17)
C22 C17 C18 C19 170.8(11)
C17 C18 C19 C20 -1.2(18)
C17 C18 C19 C23 -178.6(11)
C18 C19 C20 C21 1.7(18)
C23 C19 C20 C21 179.1(11)
C19 C20 C21 C16 0.5(17)
C19 C20 C21 C24 -174.3(12)
C17 C16 C21 C20 -3.3(16)
N2 C16 C21 C20 -176.3(9)
C17 C16 C21 C24 171.4(11)
N2 C16 C21 C24 -1.6(16)
C13 N3 C25 C30 97.7(12)
C15 N3 C25 C30 -82.4(13)
C13 N3 C25 C26 -86.0(13)
C15 N3 C25 C26 93.8(13)
C30 C25 C26 C27 -5.3(17)
N3 C25 C26 C27 178.6(9)
C30 C25 C26 C31 172.6(10)
N3 C25 C26 C31 -3.5(16)
C25 C26 C27 C28 2.3(17)
C31 C26 C27 C28 -175.6(11)
C26 C27 C28 C29 2.1(18)
C26 C27 C28 C32 -178.7(12)
C27 C28 C29 C30 -4.0(18)
C32 C28 C29 C30 176.9(12)
C26 C25 C30 C29 3.6(16)
N3 C25 C30 C29 179.7(9)
C26 C25 C30 C33 -174.5(10)
N3 C25 C30 C33 1.6(15)
C28 C29 C30 C25 1.2(17)
C28 C29 C30 C33 179.3(11)
